data_2218965
loop_
_publ_author_name
'Chen, Yuting'
'Li, Da-Cheng'
'Zhu, Yuehua'
'Wang, Da-Qi'

_publ_section_title
;
 5-Hydroxy-1-(3-hydroxy-2-naphthoyl)-3,5-dimethyl-2-pyrazoline
;
_journal_coeditor_code CV2430
_journal_issue 8
_journal_name_full 'Acta Crystallographica Section E'
_journal_page_first o1629
_journal_paper_doi 10.1107/S1600536808023027
_journal_volume 64
_journal_year 2008
_chemical_formula_iupac 'C16 H16 N2 O3'
_chemical_formula_moiety 'C16 H16 N2 O3'
_chemical_formula_sum 'C16 H16 N2 O3'
_chemical_formula_weight 284.31
_chemical_name_systematic
;
5-Hydroxy-1-(3-hydroxy-2-naphthoyl)-3,5-dimethyl-2-pyrazoline
;
_space_group_IT_number 14
_symmetry_cell_setting monoclinic
_symmetry_space_group_name_Hall '-P 2ybc'
_symmetry_space_group_name_H-M 'P 1 21/c 1'
_atom_sites_solution_hydrogens geom
_atom_sites_solution_primary direct
_atom_sites_solution_secondary difmap
_audit_creation_method SHELXL97
_cell_angle_alpha 90.00
_cell_angle_beta 109.331(7)
_cell_angle_gamma 90.00
_cell_formula_units_Z 4
_cell_length_a 12.368(6)
_cell_length_b 7.428(4)
_cell_length_c 17.041(9)
_cell_measurement_reflns_used 2043
_cell_measurement_temperature 298(2)
_cell_measurement_theta_max 22.967
_cell_measurement_theta_min 2.533
_cell_volume 1477.3(13)
_computing_cell_refinement 'SAINT (Siemens, 1996)'
_computing_data_collection 'SMART (Siemens, 1996)'
_computing_data_reduction 'SAINT (Siemens, 1996)'
_computing_molecular_graphics 'SHELXTL (Sheldrick, 2008)'
_computing_publication_material 'SHELXTL (Sheldrick, 2008)'
_computing_structure_refinement 'SHELXL97 (Sheldrick, 2008)'
_computing_structure_solution 'SHELXS97 (Sheldrick, 2008)'
_diffrn_ambient_temperature 298(2)
_diffrn_measured_fraction_theta_full 0.995
_diffrn_measured_fraction_theta_max 0.995
_diffrn_measurement_device_type 'Bruker SMART 1000 CCD area-detector'
_diffrn_measurement_method '\f and \w'
_diffrn_radiation_monochromator graphite
_diffrn_radiation_source 'fine-focus sealed tube'
_diffrn_radiation_type MoK\a
_diffrn_radiation_wavelength 0.71073
_diffrn_reflns_av_R_equivalents 0.0418
_diffrn_reflns_av_sigmaI/netI 0.0443
_diffrn_reflns_limit_h_max 14
_diffrn_reflns_limit_h_min -12
_diffrn_reflns_limit_k_max 8
_diffrn_reflns_limit_k_min -8
_diffrn_reflns_limit_l_max 19
_diffrn_reflns_limit_l_min -20
_diffrn_reflns_number 7363
_diffrn_reflns_theta_full 25.01
_diffrn_reflns_theta_max 25.01
_diffrn_reflns_theta_min 2.56
_exptl_absorpt_coefficient_mu 0.090
_exptl_absorpt_correction_T_max 0.9659
_exptl_absorpt_correction_T_min 0.9449
_exptl_absorpt_correction_type multi-scan
_exptl_absorpt_process_details '(SADABS; Sheldrick, 1996)'
_exptl_crystal_colour yellow
_exptl_crystal_density_diffrn 1.278
_exptl_crystal_density_method 'not measured'
_exptl_crystal_description block
_exptl_crystal_F_000 600
_exptl_crystal_size_max 0.64
_exptl_crystal_size_mid 0.57
_exptl_crystal_size_min 0.39
_refine_diff_density_max 0.147
_refine_diff_density_min -0.182
_refine_ls_extinction_method none
_refine_ls_goodness_of_fit_ref 1.001
_refine_ls_hydrogen_treatment constr
_refine_ls_matrix_type full
_refine_ls_number_parameters 190
_refine_ls_number_reflns 2588
_refine_ls_number_restraints 0
_refine_ls_restrained_S_all 1.001
_refine_ls_R_factor_all 0.0802
_refine_ls_R_factor_gt 0.0436
_refine_ls_shift/su_max 0.000
_refine_ls_shift/su_mean 0.000
_refine_ls_structure_factor_coef Fsqd
_refine_ls_weighting_details 'calc w = 1/[\s^2^(Fo^2^)+(0.0553P)^2^+0.3243P] where P=(Fo^2^+2Fc^2^)/3'
_refine_ls_weighting_scheme calc
_refine_ls_wR_factor_gt 0.1054
_refine_ls_wR_factor_ref 0.1298
_reflns_number_gt 1627
_reflns_number_total 2588
_reflns_threshold_expression I>2\s(I)
_cod_data_source_file cv2430.cif
_cod_data_source_block I
_cod_original_sg_symbol_H-M 'P 21/c'
_cod_database_code 2218965
_cod_database_fobs_code 2218965

loop_
_symmetry_equiv_pos_as_xyz
'x, y, z'
'-x, y+1/2, -z+1/2'
'-x, -y, -z'
'x, -y-1/2, z-1/2'

loop_
_atom_site_type_symbol
_atom_site_label
_atom_site_fract_x
_atom_site_fract_y
_atom_site_fract_z
_atom_site_U_iso_or_equiv
_atom_site_adp_type
_atom_site_calc_flag
_atom_site_refinement_flags
_atom_site_occupancy
N N1 -0.04413(13) 0.2580(2) 0.17142(9) 0.0490(5) Uani d . 1
N N2 -0.01893(14) 0.2214(2) 0.25642(10) 0.0518(5) Uani d . 1
O O1 -0.00569(12) 0.2318(2) 0.05376(8) 0.0685(5) Uani d . 1
O O2 0.18079(13) 0.1067(2) 0.04814(9) 0.0751(5) Uani d . 1
H H2 0.1117 0.1265 0.0322 0.113 Uiso calc R 1
O O3 -0.21475(12) 0.1233(2) 0.08086(9) 0.0660(5) Uani d . 1
H H3 -0.1868 0.1116 0.0437 0.099 Uiso calc R 1
C C1 0.03222(17) 0.2371(3) 0.13121(12) 0.0492(5) Uani d . 1
C C2 0.15776(16) 0.2220(3) 0.17539(12) 0.0459(5) Uani d . 1
C C3 0.22724(19) 0.1534(3) 0.12957(13) 0.0547(6) Uani d . 1
C C4 0.34226(19) 0.1307(3) 0.16761(15) 0.0650(6) Uani d . 1
H H4 0.3857 0.0837 0.1372 0.078 Uiso calc R 1
C C5 0.39654(18) 0.1758(3) 0.25100(15) 0.0585(6) Uani d . 1
C C6 0.5152(2) 0.1459(4) 0.29304(19) 0.0809(8) Uani d . 1
H H6 0.5599 0.0937 0.2648 0.097 Uiso calc R 1
C C7 0.5633(2) 0.1923(4) 0.3733(2) 0.0918(9) Uani d . 1
H H7 0.6409 0.1707 0.3998 0.110 Uiso calc R 1
C C8 0.4998(2) 0.2720(4) 0.41801(17) 0.0803(8) Uani d . 1
H H8 0.5351 0.3034 0.4735 0.096 Uiso calc R 1
C C9 0.38560(18) 0.3038(3) 0.38005(14) 0.0639(6) Uani d . 1
H H9 0.3434 0.3579 0.4097 0.077 Uiso calc R 1
C C10 0.33104(16) 0.2550(3) 0.29614(13) 0.0510(5) Uani d . 1
C C11 0.21191(16) 0.2757(3) 0.25610(12) 0.0478(5) Uani d . 1
H H11 0.1685 0.3277 0.2854 0.057 Uiso calc R 1
C C12 -0.19627(19) 0.4480(3) 0.07493(14) 0.0704(7) Uani d . 1
H H12A -0.1643 0.5503 0.1092 0.106 Uiso calc R 1
H H12B -0.2778 0.4624 0.0510 0.106 Uiso calc R 1
H H12C -0.1634 0.4385 0.0314 0.106 Uiso calc R 1
C C13 -0.17009(16) 0.2794(3) 0.12726(12) 0.0512(5) Uani d . 1
C C14 -0.21392(17) 0.2823(3) 0.20069(12) 0.0561(6) Uani d . 1
H H14A -0.2422 0.4008 0.2078 0.067 Uiso calc R 1
H H14B -0.2750 0.1952 0.1932 0.067 Uiso calc R 1
C C15 -0.11177(18) 0.2339(3) 0.27323(12) 0.0503(5) Uani d . 1
C C16 -0.1148(2) 0.2027(4) 0.35844(13) 0.0700(7) Uani d . 1
H H16A -0.0392 0.1736 0.3948 0.105 Uiso calc R 1
H H16B -0.1658 0.1048 0.3576 0.105 Uiso calc R 1
H H16C -0.1413 0.3096 0.3780 0.105 Uiso calc R 1

loop_
_atom_site_aniso_label
_atom_site_aniso_U_11
_atom_site_aniso_U_22
_atom_site_aniso_U_33
_atom_site_aniso_U_12
_atom_site_aniso_U_13
_atom_site_aniso_U_23
N1 0.0456(9) 0.0637(12) 0.0350(9) 0.0036(8) 0.0099(7) -0.0026(8)
N2 0.0550(10) 0.0632(12) 0.0363(9) 0.0032(9) 0.0139(8) -0.0016(8)
O1 0.0661(10) 0.1004(14) 0.0375(9) 0.0037(9) 0.0149(7) -0.0036(8)
O2 0.0795(11) 0.0951(13) 0.0596(10) -0.0029(10) 0.0349(8) -0.0186(9)
O3 0.0613(9) 0.0802(12) 0.0583(9) -0.0128(8) 0.0220(7) -0.0254(8)
C1 0.0543(12) 0.0527(13) 0.0402(12) -0.0009(10) 0.0149(10) -0.0026(10)
C2 0.0477(11) 0.0455(12) 0.0458(12) -0.0003(9) 0.0172(9) 0.0000(9)
C3 0.0618(14) 0.0525(14) 0.0552(14) -0.0047(11) 0.0264(11) -0.0050(11)
C4 0.0583(14) 0.0659(16) 0.0843(18) 0.0027(12) 0.0418(13) -0.0087(13)
C5 0.0487(12) 0.0512(14) 0.0780(16) -0.0018(10) 0.0241(11) 0.0009(12)
C6 0.0516(15) 0.083(2) 0.111(2) 0.0078(13) 0.0310(15) -0.0011(17)
C7 0.0461(14) 0.110(2) 0.109(2) 0.0047(15) 0.0115(16) 0.006(2)
C8 0.0534(15) 0.092(2) 0.0789(18) -0.0047(14) 0.0001(13) 0.0033(15)
C9 0.0519(13) 0.0683(16) 0.0643(15) -0.0033(11) 0.0095(11) -0.0032(12)
C10 0.0463(12) 0.0437(13) 0.0617(14) -0.0021(9) 0.0159(10) 0.0017(10)
C11 0.0467(11) 0.0460(12) 0.0518(12) 0.0014(9) 0.0177(9) -0.0011(10)
C12 0.0645(14) 0.0791(18) 0.0578(14) 0.0139(13) 0.0072(11) 0.0067(13)
C13 0.0442(11) 0.0611(14) 0.0422(12) 0.0014(10) 0.0059(9) -0.0105(10)
C14 0.0513(12) 0.0642(15) 0.0525(13) 0.0044(10) 0.0169(10) -0.0115(11)
C15 0.0556(13) 0.0515(13) 0.0450(12) 0.0024(10) 0.0184(10) -0.0088(10)
C16 0.0845(17) 0.0810(18) 0.0526(14) 0.0132(14) 0.0337(12) -0.0003(12)

loop_
_atom_type_symbol
_atom_type_description
_atom_type_scat_dispersion_real
_atom_type_scat_dispersion_imag
_atom_type_scat_source
C C 0.0033 0.0016 'International Tables Vol C Tables 4.2.6.8 and 6.1.1.4'
H H 0.0000 0.0000 'International Tables Vol C Tables 4.2.6.8 and 6.1.1.4'
N N 0.0061 0.0033 'International Tables Vol C Tables 4.2.6.8 and 6.1.1.4'
O O 0.0106 0.0060 'International Tables Vol C Tables 4.2.6.8 and 6.1.1.4'

loop_
_geom_angle_atom_site_label_1
_geom_angle_atom_site_label_2
_geom_angle_atom_site_label_3
_geom_angle
C1 N1 N2 123.32(16)
C1 N1 C13 122.99(16)
N2 N1 C13 112.21(15)
C15 N2 N1 107.99(16)
C3 O2 H2 109.5
C13 O3 H3 109.5
O1 C1 N1 117.46(18)
O1 C1 C2 119.79(18)
N1 C1 C2 122.75(17)
C11 C2 C3 117.85(18)
C11 C2 C1 124.41(18)
C3 C2 C1 117.69(18)
O2 C3 C4 118.35(19)
O2 C3 C2 121.35(19)
C4 C3 C2 120.3(2)
C3 C4 C5 121.9(2)
C3 C4 H4 119.1
C5 C4 H4 119.1
C4 C5 C10 118.92(19)
C4 C5 C6 122.9(2)
C10 C5 C6 118.1(2)
C7 C6 C5 120.6(2)
C7 C6 H6 119.7
C5 C6 H6 119.7
C6 C7 C8 121.7(2)
C6 C7 H7 119.1
C8 C7 H7 119.1
C9 C8 C7 119.7(3)
C9 C8 H8 120.1
C7 C8 H8 120.1
C8 C9 C10 120.5(2)
C8 C9 H9 119.7
C10 C9 H9 119.7
C9 C10 C11 122.3(2)
C9 C10 C5 119.29(19)
C11 C10 C5 118.4(2)
C2 C11 C10 122.45(19)
C2 C11 H11 118.8
C10 C11 H11 118.8
C13 C12 H12A 109.5
C13 C12 H12B 109.5
H12A C12 H12B 109.5
C13 C12 H12C 109.5
H12A C12 H12C 109.5
H12B C12 H12C 109.5
O3 C13 N1 110.11(16)
O3 C13 C12 112.56(17)
N1 C13 C12 111.68(18)
O3 C13 C14 107.04(18)
N1 C13 C14 100.54(15)
C12 C13 C14 114.20(19)
C15 C14 C13 104.14(17)
C15 C14 H14A 110.9
C13 C14 H14A 110.9
C15 C14 H14B 110.9
C13 C14 H14B 110.9
H14A C14 H14B 108.9
N2 C15 C16 121.66(19)
N2 C15 C14 114.22(18)
C16 C15 C14 124.1(2)
C15 C16 H16A 109.5
C15 C16 H16B 109.5
H16A C16 H16B 109.5
C15 C16 H16C 109.5
H16A C16 H16C 109.5
H16B C16 H16C 109.5

loop_
_geom_bond_atom_site_label_1
_geom_bond_atom_site_label_2
_geom_bond_site_symmetry_2
_geom_bond_distance
N1 C1 . 1.347(3)
N1 N2 . 1.404(2)
N1 C13 . 1.497(3)
N2 C15 . 1.276(3)
O1 C1 . 1.246(2)
O2 C3 . 1.360(2)
O2 H2 . 0.8200
O3 C13 . 1.409(2)
O3 H3 . 0.8200
C1 O1 1 1.246(2)
C1 C2 . 1.489(3)
C2 C11 . 1.375(3)
C2 C3 . 1.432(3)
C3 C4 . 1.365(3)
C4 C5 . 1.397(3)
C4 H4 . 0.9300
C5 C10 . 1.416(3)
C5 C6 . 1.421(3)
C6 C7 . 1.344(4)
C6 H6 . 0.9300
C7 C8 . 1.393(4)
C7 H7 . 0.9300
C8 C9 . 1.366(3)
C8 H8 . 0.9300
C9 C10 . 1.412(3)
C9 H9 . 0.9300
C10 C11 . 1.412(3)
C11 H11 . 0.9300
C12 C13 . 1.509(3)
C12 H12A . 0.9600
C12 H12B . 0.9600
C12 H12C . 0.9600
C13 C14 . 1.520(3)
C14 C15 . 1.490(3)
C14 H14A . 0.9700
C14 H14B . 0.9700
C15 C16 . 1.483(3)
C16 H16A . 0.9600
C16 H16B . 0.9600
C16 H16C . 0.9600

loop_
_geom_hbond_atom_site_label_D
_geom_hbond_atom_site_label_H
_geom_hbond_atom_site_label_A
_geom_hbond_site_symmetry_A
_geom_hbond_distance_DH
_geom_hbond_distance_HA
_geom_hbond_distance_DA
_geom_hbond_angle_DHA
O2 H2 O1 1 0.82 1.79 2.518(2) 146.9
O3 H3 O1 1 0.82 2.36 2.888(2) 122.4
O3 H3 O2 3 0.82 2.27 2.922(2) 136.5
C9 H9 O3 2 0.93 2.57 3.388(3) 146.7
